data_2010392
loop_
_publ_author_name
'Houlton, A.'
'Mingos, D.M.P.'
'Murphy, D.M.'
'Williams, D.J.'

_publ_section_title
;
 [Au~2~Cl~2~(fdpp)~3~], a Structural Intermediate in the Assembly of
 Gold--Phosphine Chain Polymers
;
_journal_issue 1
_journal_name_full 'Acta Crystallographica Section C'
_journal_page_first 30
_journal_page_last 32
_journal_paper_doi 10.1107/S0108270194005962
_journal_volume 51
_journal_year 1995
_chemical_formula_moiety '[{Au Cl [Fe (C17 H14 P )2 ]}2 {Fe (C17 H14 P )2 }] , 2C H2 Cl2'
_chemical_formula_sum 'C104 H88 Au2 Cl6 Fe3 P6'
_chemical_formula_weight 2297.8
_space_group_IT_number 61
_symmetry_cell_setting orthorhombic
_symmetry_space_group_name_Hall '-P 2ac 2ab'
_symmetry_space_group_name_H-M 'P b c a'
_atom_type_scat_source 'SHELXTL/PC (Sheldrick, 1992)'
_cell_angle_alpha 90.
_cell_angle_beta 90.
_cell_angle_gamma 90.
_cell_formula_units_Z 4
_cell_length_a 19.142(8)
_cell_length_b 20.759(4)
_cell_length_c 23.645(10)
_cell_measurement_reflns_used 20
_cell_measurement_temperature 293
_cell_measurement_theta_max 12
_cell_measurement_theta_min 3
_cell_volume 9396(6)
_diffrn_measurement_device 'Siemens P4/PC'
_diffrn_measurement_method \w
_diffrn_radiation_type MoK\a
_diffrn_radiation_wavelength 0.71073
_diffrn_reflns_av_R_equivalents 0
_diffrn_reflns_limit_h_max 22
_diffrn_reflns_limit_h_min 0
_diffrn_reflns_limit_k_max 24
_diffrn_reflns_limit_k_min 0
_diffrn_reflns_limit_l_max 28
_diffrn_reflns_limit_l_min 0
_diffrn_reflns_number 8290
_diffrn_reflns_theta_max 25
_diffrn_standards_decay_% '9% decay'
_diffrn_standards_interval_count 50
_diffrn_standards_number 2
_exptl_absorpt_coefficient_mu 3.885
_exptl_absorpt_correction_T_max 0.5881
_exptl_absorpt_correction_T_min 0.3839
_exptl_absorpt_correction_type empirical
_exptl_crystal_colour yellow
_exptl_crystal_density_diffrn 1.624
_exptl_crystal_description rhomb
_exptl_crystal_size_max 0.22
_exptl_crystal_size_mid 0.13
_exptl_crystal_size_min 0.08
_refine_diff_density_max 1.10
_refine_diff_density_min -0.90
_refine_ls_extinction_method none
_refine_ls_goodness_of_fit_obs 1.16
_refine_ls_hydrogen_treatment 'H atoms treated using a riding model with fixed, isotropic U's'
_refine_ls_number_parameters 475
_refine_ls_number_reflns 4464
_refine_ls_R_factor_obs 0.0496
_refine_ls_shift/esd_max 0.019
_refine_ls_structure_factor_coef F
_refine_ls_weighting_details 'w = 1/[\s^2^(F)+0.0005F^2^]'
_refine_ls_weighting_scheme calc
_refine_ls_wR_factor_obs 0.0438
_reflns_number_observed 4464
_reflns_number_total 8287
_reflns_observed_criterion F>4.0\s(F)
_cod_data_source_file mu1114.cif
_cod_data_source_block mu1114_structure_1_of_1
_cod_depositor_comments
;
The following automatic conversions were performed:

'_refine_ls_weighting_scheme' value '1/[\s^2^(F)+0.0005F^2^]' was
changed to 'calc'. New tag '_refine_ls_weighting_details' was
created. The value of the new tag was set to 'w =
1/[\s^2^(F)+0.0005F^2^]'.

Automatic conversion script
Id: cif_fix_values 3143 2015-03-26 13:38:13Z robertas 
;
_cod_original_cell_volume 9395(6)
_cod_database_code 2010392

loop_
_symmetry_equiv_pos_as_xyz
x,y,z
1/2+x,y,1/2-z
x,1/2-y,1/2+z
1/2-x,1/2+y,z
-x,-y,-z
1/2-x,-y,1/2+z
-x,1/2+y,1/2-z
1/2+x,1/2-y,-z

loop_
_atom_site_label
_atom_site_fract_x
_atom_site_fract_y
_atom_site_fract_z
_atom_site_U_iso_or_equiv
Au .09590(10) .16500(10) .12270(10) .0380(10)
Fe(1) .0 .0 .0 .0330(10)
Fe(2) .27990(10) .28060(10) .13910(10) .0500(10)
Cl .0849(2) .22740(10) .01200(10) .0590(10)
P(1) -.00350(10) .09900(10) .12080(10) .0340(10)
P(2) .21290(10) .12500(10) .12770(10) .0400(10)
P(3) .1025(2) .27210(10) .16110(10) .0390(10)
C(1) -.0013(5) .0232(4) .0838(4) .031(3)
C(2) .0607(6) -.0111(5) .0702(4) .044(4)
C(3) .0396(7) -.0723(5) .0487(4) .053(5)
C(4) -.0324(7) -.0767(5) .0485(4) .054(5)
C(5) -.0577(6) -.0184(5) .0702(4) .040(4)
C(11) -.1495(4) .1118(3) .1246(3) .059(4)
C(12) -.2127 .1407 .1101 .085(6)
C(13) -.2134 .1935 .0736 .089(7)
C(14) -.1509 .2173 .0516 .079(6)
C(15) -.0877 .1883 .0661 .066(5)
C(16) -.0869 .1356 .1027 .043(4)
C(21) -.0296(4) .1195(3) .2345(3) .049(4)
C(22) -.0309 .1033 .2918 .055(5)
C(23) -.0181 .0399 .3086 .062(5)
C(24) -.0041 -.0072 .2681 .052(4)
C(25) -.0029 .0089 .2108 .042(4)
C(26) -.0157 .0723 .1940 .031(3)
C(31) .2834(6) .1815(5) .1410(5) .051(4)
C(32) .2978(7) .2093(5) .1955(5) .060(5)
C(33) .3592(8) .2483(6) .1904(8) .078(7)
C(34) .3789(7) .2470(6) .1330(9) .088(7)
C(35) .3325(6) .2060(5) .1020(6) .069(5)
C(41) .1811(6) .3157(5) .1413(5) .048(4)
C(42) .2245(7) .3539(5) .1758(5) .057(5)
C(43) .2800(8) .3778(5) .1425(7) .076(6)
C(44) .2687(7) .3570(6) .0852(6) .069(6)
C(45) .2075(6) .3185(5) .0840(5) .050(4)
C(51) .1711(3) .0465(4) .2159(3) .059(5)
C(52) .1808 .0059 .2623 .077(6)
C(53) .2479 -.0146 .2768 .066(5)
C(54) .3052 .0055 .2450 .073(6)
C(55) .2955 .0461 .1986 .056(5)
C(56) .2285 .0666 .1841 .039(4)
C(61) .2622(4) .0225(3) .0598(3) .060(5)
C(62) .2749 -.0068 .0077 .091(7)
C(63) .2633 .0273 -.0423 .080(6)
C(64) .2389 .0905 -.0402 .071(6)
C(65) .2262 .1198 .0119 .065(5)
C(66) .2378 .0858 .0619 .042(4)
C(71) .0916(4) .3336(3) .2666(3) .069(5)
C(72) .0919 .3349 .3256 .090(6)
C(73) .1052 .2786 .3560 .086(6)
C(74) .1181 .2210 .3274 .071(6)
C(75) .1178 .2197 .2684 .054(4)
C(76) .1045 .2760 .2380 .051(4)
C(81) -.0342(5) .3099(4) .1625(3) .072(6)
C(82) -.0915 .3482 .1485 .109(8)
C(83) -.0825 .4026 .1146 .093(7)
C(84) -.0161 .4187 .0948 .087(6)
C(85) .0412 .3804 .1088 .060(5)
C(86) .0322 .3260 .1426 .047(4)
C(100) .5092(7) .1373(7) .0465(5) .083(6)
Cl(1) .4363(2) .0895(2) .0457(2) .087(2)
Cl(2) .5865(2) .0923(2) .0550(2) .115(2)
H(2A) .1074 .0050 .0749 .052
H(3A) .0714 -.1049 .0357 .064
H(4A) -.0597 -.1132 .0368 .065
H(5A) -.1059 -.0066 .0742 .048
H(11) -.1490 .0755 .1498 .071
H(12) -.2557 .1244 .1252 .102
H(13) -.2570 .2134 .0635 .107
H(14) -.1514 .2536 .0264 .096
H(15) -.0447 .2047 .0510 .080
H(221) -.0384 .1630 .2230 .059
H(22) -.0405 .1358 .3196 .066
H(23) -.0190 .0288 .3480 .075
H(24) .0046 -.0508 .2797 .063
H(25) .0067 -.0235 .1830 .057
H(32A) .2706 .2021 .2291 .073
H(33A) .3811 .2714 .2208 .095
H(34A) .4190 .2693 .1184 .106
H(35A) .3328 .1978 .0620 .106
H(42A) .2182 .3617 .2155 .069
H(43A) .3185 .4031 .1560 .091
H(44A) .2974 .3694 .0537 .082
H(45A) .1882 .2980 .0512 .060
H(51) .1250 .0605 .2059 .071
H(52) .1414 -.0080 .2842 .092
H(53) .2545 -.0425 .3087 .079
H(54) .3514 -.0086 .2550 .087
H(55) .3350 .0599 .1767 .066
H(61) .2702 -.0009 .0942 .071
H(62) .2917 -.0503 .0063 .107
H(63) .2721 .0071 -.0781 .095
H(64) .2309 .1139 -.0746 .085
H(65) .2094 .1634 .0133 .078
H(71) .0824 .3723 .2457 .083
H(72) .0830 .3745 .3453 .108
H(73) .1054 .2795 .3966 .106
H(74) .1272 .1823 .3483 .085
H(75) .1267 .1801 .2488 .064
H(81) -.0404 .2725 .1858 .087
H(82) -.1372 .3371 .1621 .131
H(83) -.1219 .4290 .1050 .116
H(84) -.0099 .4561 .0715 .104
H(85) .0869 .3915 .0951 .073
H(10A) .5053 .1678 .0769 .100
H(10B) .5116 .1607 .0116 .100

loop_
_geom_angle_atom_site_label_1
_geom_angle_atom_site_label_2
_geom_angle_atom_site_label_3
_geom_angle
_geom_angle_publ_flag
P(1) Au Cl 100.50(10) yes
P(1) Au P(2) 124.00(10) yes
P(1) Au P(3) 126.20(10) yes
P(2) Au Cl 105.30(10) yes
P(2) Au P(3) 104.60(10) yes
P(3) Au Cl 86.10(10) yes
C(1) Fe(1) C(2) 40.8(4) no
C(2) Fe(1) C(3) 41.0(4) no
C(2) Fe(1) C(4) 68.4(5) no
C(1) Fe(1) C(5) 40.9(4) no
C(3) Fe(1) C(5) 66.5(5) no
C(1) Fe(1) C(1A) 180.00(10) no
C(3) Fe(1) C(1A) 111.7(4) no
C(5) Fe C(1A) 139.1(4) no
C(2) Fe(1) C(2A) 180.00(10) no
C(4) Fe(1) C(2A) 111.6(5) no
C(1A) Fe(1) C(2A) 40.8(4) no
C(2) Fe(1) C(3A) 139.0(4) no
C(4) Fe(1) C(3A) 140.6(5) no
C(1A) Fe(1) C(3A) 68.3(4) no
C(1) Fe(1) C(4A) 111.2(4) no
C(3) Fe(1) C(4A) 140.6(5) no
C(5) Fe(1) C(4A) 139.9(4) no
C(2A) Fe(1) C(4A) 68.4(5) no
C(1) Fe(1) C(5A) 139.1(4) no
C(3) Fe(1) C(5A) 113.5(5) no
C(5) Fe(1) C(5A) 180.00(10) no
C(2A) Fe(1) C(5A) 67.9(4) no
C(4A) Fe(1) C(5A) 40.1(4) no
C(31) Fe(2) C(33) 68.7(5) no
C(31) Fe(2) C(34) 68.1(5) no
C(33) Fe(2) C(34) 40.4(7) no
C(32) Fe(2) C(35) 69.2(5) no
C(34) Fe(2) C(35) 41.2(6) no
C(32) Fe(2) C(41) 113.8(5) no
C(34) Fe(2) C(41) 177.2(6) no
C(31) Fe(2) C(42) 138.6(5) no
C(33) Fe(2) C(42) 112.0(6) no
C(35) Fe(2) C(42) 178.3(5) no
C(31) Fe(2) C(43) 176.0(5) no
C(33) Fe(2) C(43) 107.6(6) no
C(35) Fe(2) C(43) 140.6(5) no
C(42) Fe(2) C(43) 40.6(5) no
C(32) Fe(2) C(44) 175.1(5) no
C(34) Fe(2) C(44) 108.7(6) no
C(41) Fe(2) C(44) 68.9(5) no
C(43) Fe(2) C(44) 41.4(6) no
C(32) Fe(2) C(45) 144.2(5) no
C(34) Fe(2) C(45) 135.8(7) no
C(41) Fe(2) C(45) 41.4(5) no
C(43) Fe(2) C(45) 69.1(5) no
Au P(1) C(1) 120.0(3) no
C(1) P(1) C(16) 105.7(4) no
C(1) P(1) C(26) 101.4(4) no
Au P(2) C(31) 118.8(4) no
C(31) P(2) C(56) 100.4(4) no
C(31) P(2) C(66) 104.1(5) no
Au P(3) C(41) 114.0(4) no
C(41) P(3) C(76) 102.6(5) no
C(1) Fe(1) C(3) 68.3(4) no
C(1) Fe(1) C(4) 68.8(4) no
C(3) Fe(1) C(4) 39.4(5) no
C(2) Fe(1) C(5) 67.9(4) no
C(4) Fe(1) C(5) 40.1(4) no
C(2) Fe(1) C(1A) 139.2(4) no
C(4) Fe(1) C(1A) 111.2(4) no
C(1) Fe(1) C(2A) 139.2(4) no
C(3) Fe(1) C(2A) 139.0(4) no
C(5) Fe(1) C(2A) 112.1(4) no
C(1) Fe(1) C(3A) 111.7(4) no
C(3) Fe(1) C(3A) 180.00(10) no
C(5) Fe(1) C(3A) 113.5(5) no
C(2A) Fe(1) C(3A) 41.0(4) no
C(2) Fe(1) C(4A) 111.6(5) no
C(4) Fe(1) C(4A) 180.00(10) no
C(1A) Fe(1) C(4A) 68.8(4) no
C(3A) Fe(1) C(4A) 39.4(5) no
C(2) Fe(1) C(5A) 112.1(4) no
C(4) Fe(1) C(5A) 139.9(4) no
C(1A) Fe(1) C(5A) 40.9(4) no
C(3A) Fe(1) C(5A) 66.5(5) no
C(31) Fe(2) C(32) 41.3(5) no
C(32) Fe(2) C(33) 41.2(5) no
C(32) Fe(2) C(34) 68.7(6) no
C(31) Fe(2) C(35) 40.3(5) no
C(33) Fe(2) C(35) 69.1(6) no
C(31) Fe(2) C(41) 112.9(4) no
C(33) Fe(2) C(41) 142.3(6) no
C(35) Fe(2) C(41) 137.9(5) no
C(32) Fe(2) C(42) 110.6(5) no
C(34) Fe(2) C(42) 140.5(6) no
C(41) Fe(2) C(42) 40.5(5) no
C(32) Fe(2) C(43) 134.9(6) no
C(34) Fe(2) C(43) 110.3(5) no
C(41) Fe(2) C(43) 68.9(5) no
C(31) Fe(2) C(44) 142.3(5) no
C(33) Fe(2) C(44) 134.3(5) no
C(35) Fe(2) C(44) 111.7(5) no
C(42) Fe(2) C(44) 68.5(5) no
C(31) Fe(2) C(45) 114.7(4) no
C(33) Fe(2) C(45) 174.5(5) no
C(35) Fe(2) C(45) 110.4(5) no
C(42) Fe(2) C(45) 68.6(5) no
C(44) Fe(2) C(45) 40.5(5) no
Au P(1) C(16) 118.3(3) no
Au P(1) C(26) 105.2(2) no
C(16) P(1) C(26) 103.7(3) no
Au P(2) C(56) 114.7(2) no
Au P(2) C(66) 111.0(3) no
C(56) P(2) C(66) 106.5(3) no
Au P(3) C(76) 114.7(2) no
Au P(3) C(86) 116.3(3) no
C(41) P(3) C(86) 104.3(4) no
Fe(1) C(1) P(1) 132.8(5) no
P(1) C(1) C(2) 124.6(7) no
P(1) C(1) C(5) 128.6(8) no
Fe(1) C(2) C(1) 69.5(6) no
C(1) C(2) C(3) 106.9(10) no
Fe(1) C(3) C(4) 71.1(7) no
Fe(1) C(4) C(3) 69.5(7) no
C(3) C(4) C(5) 106.6(10) no
Fe(1) C(5) C(4) 71.1(6) no
P(1) C(16) C(11) 121.2(2) no
P(1) C(26) C(21) 117.4(2) no
Fe(2) C(31) P(2) 128.1(6) no
P(2) C(31) C(32) 123.9(9) no
P(2) C(31) C(35) 127.8(10) no
Fe(2) C(32) C(31) 70.7(7) no
C(31) C(32) C(33) 107.9(12) no
Fe(2) C(33) C(34) 68.6(9) no
Fe(2) C(34) C(33) 71.0(8) no
C(33) C(34) C(35) 109.8(12) no
Fe(2) C(35) C(34) 68.6(7) no
Fe(2) C(41) P(3) 126.9(5) no
P(3) C(41) C(42) 128.3(9) no
P(3) C(41) C(45) 123.4(8) no
Fe(2) C(42) C(41) 69.1(6) no
C(41) C(42) C(43) 108.6(11) no
Fe(2) C(43) C(44) 70.3(7) no
Fe(2) C(44) C(43) 68.3(7) no
C(43) C(44) C(45) 108.1(12) no
Fe(2) C(45) C(44) 69.3(7) no
P(2) C(56) C(51) 117.6(2) no
P(2) C(66) C(61) 122.7(2) no
P(3) C(76) C(71) 121.2(2) no
P(3) C(86) C(81) 116.8(3) no
Cl(1) C(100) Cl(2) 112.3(8) no
C(76) P(3) C(86) 103.3(4) no
Fe(1) C(1) C(2) 69.7(5) no
Fe(1) C(1) C(5) 69.2(5) no
C(2) C(1) C(5) 106.2(8) no
Fe(1) C(2) C(3) 69.4(6) no
Fe(1) C(3) C(2) 69.6(6) no
C(2) C(3) C(4) 110.1(10) no
Fe(1) C(4) C(5) 68.9(6) no
Fe(1) C(5) C(1) 69.9(6) no
C(1) C(5) C(4) 110.3(10) no
P(1) C(16) C(15) 118.8(2) no
P(1) C(26) C(25) 122.1(2) no
Fe(2) C(31) C(32) 68.0(6) no
Fe(2) C(31) C(35) 69.4(6) no
C(32) C(31) C(35) 108.3(10) no
Fe(2) C(32) C(33) 70.6(8) no
Fe(2) C(33) C(32) 68.2(8) no
C(32) C(33) C(34) 106.9(13) no
Fe(2) C(34) C(35) 70.2(7) no
Fe(2) C(35) C(31) 70.4(7) no
C(31) C(35) C(34) 107.0(13) no
Fe(2) C(41) C(42) 70.5(7) no
Fe(2) C(41) C(45) 70.4(7) no
C(42) C(41) C(45) 108.2(10) no
Fe(2) C(42) C(43) 68.7(7) no
Fe(2) C(43) C(42) 70.7(6) no
C(42) C(43) C(44) 107.9(11) no
Fe(2) C(44) C(45) 70.2(7) no
Fe(2) C(45) C(41) 68.1(6) no
C(41) C(45) C(44) 107.1(10) no
P(2) C(56) C(55) 122.1(2) no
P(2) C(66) C(65) 117.2(2) no
P(3) C(76) C(75) 118.8(2) no
P(3) C(86) C(85) 123.2(3) no

loop_
_geom_bond_atom_site_label_1
_geom_bond_atom_site_label_2
_geom_bond_site_symmetry_1
_geom_bond_site_symmetry_2
_geom_bond_distance
_geom_bond_publ_flag
Au P(1) . . 2.345(3) yes
Au P(2) . . 2.391(3) yes
Au P(3) . . 2.405(3) yes
Au Cl . . 2.929(3) yes
Fe(1) C(1) . . 2.038(9) no
Fe(1) C(3) . . 2.037(11) no
Fe(1) C(5) . . 2.029(10) no
Fe(1) C(2A) . . 2.040(10) no
Fe(1) C(4A) . . 2.058(11) no
Fe(2) C(31) . . 2.059(10) no
Fe(2) C(33) . . 2.054(16) no
Fe(2) C(35) . . 2.046(12) no
Fe(2) C(42) . . 2.047(11) no
Fe(2) C(44) . . 2.047(13) no
P(1) C(1) . . 1.801(9) no
P(1) C(26) . . 1.833(7) no
P(2) C(56) . . 1.828(8) no
P(3) C(41) . . 1.815(12) no
P(3) C(86) . . 1.804(9) no
C(1) C(5) . . 1.420(14) no
C(3) C(4) . . 1.382(19) no
C(31) C(32) . . 1.438(17) no
C(32) C(33) . . 1.433(18) no
C(34) C(35) . . 1.431(19) no
C(41) C(45) . . 1.446(16) no
C(43) C(44) . . 1.44(2) no
C(100) Cl(1) . . 1.712(15) no
Fe(1) C(2) . . 2.040(10) no
Fe(1) C(4) . . 2.058(11) no
Fe(1) C(1A) . . 2.038(9) no
Fe(1) C(3A) . . 2.037(11) no
Fe(1) C(5A) . . 2.029(10) no
Fe(2) C(32) . . 2.022(12) no
Fe(2) C(34) . . 2.024(13) no
Fe(2) C(41) . . 2.028(12) no
Fe(2) C(43) . . 2.020(11) no
Fe(2) C(45) . . 2.059(12) no
P(1) C(16) . . 1.820(8) no
P(2) C(31) . . 1.815(11) no
P(2) C(66) . . 1.819(8) no
P(3) C(76) . . 1.821(8) no
C(1) C(2) . . 1.421(15) no
C(2) C(3) . . 1.427(15) no
C(4) C(5) . . 1.401(15) no
C(31) C(35) . . 1.413(18) no
C(33) C(34) . . 1.41(3) no
C(41) C(42) . . 1.409(16) no
C(42) C(43) . . 1.413(19) no
C(44) C(45) . . 1.420(17) no
C(100) Cl(2) . . 1.761(15) no

loop_
_geom_contact_atom_site_label_1
_geom_contact_atom_site_label_2
_geom_contact_distance
_geom_contact_publ_flag
Au Fe(1) 4.850(5) yes
Au Fe(2) 4.280(5) yes
